data_7714066
loop_
_publ_author_name
'Hejda, Martin'
'Dole\<zal, Luk\'a\<s'
'Blahut, Jan'
'Hupf, Emanuel'
'Tydlitat, Jiri'
'Jambor, Roman'
'R\%u\<zi\<cka, Ale\<s'
'Beckmann, Jens'
'Dost\'al, Libor'

_publ_section_title
;
 N-Coordinated Tellurenium(II) and Telluronium(IV) cations: Synthesis,
 Structure and Hydrolysis.
;
_journal_name_full 'Dalton Transactions'
_journal_paper_doi 10.1039/D3DT02404K
_journal_year 2023
_chemical_formula_moiety 'C16 H23 N2 Te, F6 Sb'
_chemical_formula_sum 'C16 H23 F6 N2 Sb Te'
_chemical_formula_weight 606.71
_space_group_crystal_system monoclinic
_space_group_IT_number 14
_space_group_name_Hall '-P 2ybc'
_space_group_name_H-M_alt 'P 1 21/c 1'
_atom_sites_solution_hydrogens geom
_audit_creation_method 'APEX3 v2016.5-0'
_audit_update_record
;
2023-04-08 deposited with the CCDC.	2023-09-28 downloaded from the CCDC.
;
_cell_angle_alpha 90
_cell_angle_beta 97.656(4)
_cell_angle_gamma 90
_cell_formula_units_Z 4
_cell_length_a 12.2981(13)
_cell_length_b 9.0873(9)
_cell_length_c 18.2137(17)
_cell_measurement_reflns_used 59963
_cell_measurement_temperature 150(2)
_cell_measurement_theta_max 27.5
_cell_measurement_theta_min 1
_cell_volume 2017.4(3)
_computing_cell_refinement 'APEX3 v2016.5-0 (Bruker AXS)'
_computing_data_collection 'Bruker Instrument Service vV6.2.3'
_computing_data_reduction 'SAINT V8.37A (Bruker AXS Inc., 2015)'
_computing_molecular_graphics 'Platon (Spek, 2009)'
_computing_publication_material 'Platon (Spek, 2009)'
_computing_structure_refinement 'SHELXL-2016/6 (Sheldrick, 2016)'
_computing_structure_solution 'XT, VERSION 2014/5'
_diffrn_ambient_temperature 150(2)
_diffrn_detector_area_resol_mean 10.4167
_diffrn_measured_fraction_theta_full 0.999
_diffrn_measured_fraction_theta_max 0.998
_diffrn_measurement_device_type 'Bruker D8 - Venture'
_diffrn_measurement_method '\f and \w scans to fill the Ewald sphere'
_diffrn_radiation_type MoK\a
_diffrn_radiation_wavelength 0.71073
_diffrn_reflns_av_R_equivalents 0.0646
_diffrn_reflns_av_unetI/netI 0.0264
_diffrn_reflns_Laue_measured_fraction_full 0.999
_diffrn_reflns_Laue_measured_fraction_max 0.998
_diffrn_reflns_limit_h_max 15
_diffrn_reflns_limit_h_min -16
_diffrn_reflns_limit_k_max 11
_diffrn_reflns_limit_k_min -11
_diffrn_reflns_limit_l_max 23
_diffrn_reflns_limit_l_min -23
_diffrn_reflns_number 58182
_diffrn_reflns_point_group_measured_fraction_full 0.999
_diffrn_reflns_point_group_measured_fraction_max 0.998
_diffrn_reflns_theta_full 25.242
_diffrn_reflns_theta_max 27.570
_diffrn_reflns_theta_min 2.256
_diffrn_source 'sealed X-ray tube'
_exptl_absorpt_coefficient_mu 2.841
_exptl_absorpt_correction_T_max 0.7456
_exptl_absorpt_correction_T_min 0.5699
_exptl_absorpt_correction_type multi-scan
_exptl_absorpt_process_details
;
SADABS-2016/2 - Bruker AXS area detector
scaling and absorption correction
;
_exptl_crystal_colour colourless
_exptl_crystal_density_diffrn 1.998
_exptl_crystal_description block
_exptl_crystal_F_000 1160
_exptl_crystal_size_max 0.594
_exptl_crystal_size_mid 0.278
_exptl_crystal_size_min 0.154
_refine_diff_density_max 0.668
_refine_diff_density_min -1.052
_refine_diff_density_rms 0.131
_refine_ls_extinction_method none
_refine_ls_goodness_of_fit_ref 1.338
_refine_ls_hydrogen_treatment constr
_refine_ls_matrix_type full
_refine_ls_number_parameters 241
_refine_ls_number_reflns 4653
_refine_ls_number_restraints 231
_refine_ls_restrained_S_all 1.322
_refine_ls_R_factor_all 0.0334
_refine_ls_R_factor_gt 0.0298
_refine_ls_shift/su_max 0.001
_refine_ls_shift/su_mean 0.000
_refine_ls_structure_factor_coef Fsqd
_refine_ls_weighting_details 'w=1/[\s^2^(Fo^2^)+(0.0070P)^2^+6.4180P] where P=(Fo^2^+2Fc^2^)/3'
_refine_ls_weighting_scheme calc
_refine_ls_wR_factor_gt 0.0685
_refine_ls_wR_factor_ref 0.0695
_reflns_Friedel_coverage 0.000
_reflns_number_gt 4355
_reflns_number_total 4653
_reflns_threshold_expression 'I > 2\s(I)'
_cod_data_source_file d3dt02404k2.cif
_cod_data_source_block mo_ld210816Te1
_cod_original_sg_symbol_H-M 'P 21/c'
_cod_database_code 7714066
_shelx_shelxl_version_number 2014/7
_shelx_space_group_comment
;
The symmetry employed for this shelxl refinement is uniquely defined
by the following loop, which should always be used as a source of
symmetry information in preference to the above space-group names.
They are only intended as comments.
;
_exptl_absorpt_special_details
;
The ratio of minimum to maximum
apparent transmission was 0.764
;

loop_
_space_group_symop_operation_xyz
'x, y, z'
'-x, y+1/2, -z+1/2'
'-x, -y, -z'
'x, -y-1/2, z-1/2'

loop_
_atom_site_label
_atom_site_type_symbol
_atom_site_fract_x
_atom_site_fract_y
_atom_site_fract_z
_atom_site_U_iso_or_equiv
_atom_site_adp_type
_atom_site_occupancy
_atom_site_site_symmetry_order
_atom_site_calc_flag
_atom_site_refinement_flags_posn
_atom_site_refinement_flags_adp
_atom_site_refinement_flags_occupancy
_atom_site_disorder_assembly
_atom_site_disorder_group
Te1 Te 0.25872(2) 1.12757(2) 0.35947(2) 0.01442(7) Uani 1 1 d . U . . .
Sb1 Sb 0.22795(2) 0.33886(3) 0.61004(2) 0.01773(7) Uani 1 1 d . U . . .
F1 F 0.3504(2) 0.3481(3) 0.55875(17) 0.0419(7) Uani 1 1 d . U . . .
N1 N 0.4398(2) 1.0642(3) 0.36661(17) 0.0155(6) Uani 1 1 d . U . . .
C1 C 0.2625(3) 0.9085(4) 0.37983(19) 0.0131(6) Uani 1 1 d . U . . .
F2 F 0.10664(19) 0.3265(3) 0.66206(15) 0.0288(5) Uani 1 1 d . U . . .
N2 N 0.0819(2) 1.0676(3) 0.36593(17) 0.0144(6) Uani 1 1 d . U . . .
C2 C 0.3626(3) 0.8349(4) 0.3860(2) 0.0150(7) Uani 1 1 d . U . . .
F3 F 0.1817(2) 0.1650(3) 0.56016(15) 0.0305(6) Uani 1 1 d . U . . .
C3 C 0.3644(3) 0.6844(4) 0.4023(2) 0.0182(7) Uani 1 1 d . U . . .
H3 H 0.4315 0.6315 0.4065 0.022 Uiso 1 1 calc R U . . .
C4 C 0.2678(3) 0.6129(4) 0.4122(2) 0.0186(7) Uani 1 1 d . U . . .
H4 H 0.2700 0.5108 0.4236 0.022 Uiso 1 1 calc R U . . .
F4 F 0.1445(2) 0.4464(3) 0.53550(17) 0.0428(7) Uani 1 1 d . U . . .
F5 F 0.2718(2) 0.5121(3) 0.66101(18) 0.0431(7) Uani 1 1 d . U . . .
C5 C 0.1681(3) 0.6865(4) 0.4059(2) 0.0191(7) Uani 1 1 d . U . . .
H5 H 0.1028 0.6356 0.4129 0.023 Uiso 1 1 calc R U . . .
C6 C 0.1650(3) 0.8372(4) 0.3890(2) 0.0148(7) Uani 1 1 d . U . . .
F6 F 0.3107(2) 0.2248(3) 0.68278(15) 0.0369(6) Uani 1 1 d . U . . .
C7 C 0.4571(3) 0.9264(4) 0.3781(2) 0.0171(7) Uani 1 1 d . U . . .
H7 H 0.5288 0.8859 0.3813 0.021 Uiso 1 1 calc R U . . .
C8 C 0.5306(3) 1.1694(4) 0.3585(2) 0.0206(8) Uani 1 1 d . U . . .
C9 C 0.6322(3) 1.1341(5) 0.4128(3) 0.0279(9) Uani 1 1 d . U . . .
H9A H 0.6636 1.0406 0.3990 0.042 Uiso 1 1 calc R U . . .
H9B H 0.6120 1.1261 0.4630 0.042 Uiso 1 1 calc R U . . .
H9C H 0.6864 1.2128 0.4116 0.042 Uiso 1 1 calc R U . . .
C10 C 0.5575(4) 1.1575(6) 0.2790(3) 0.0391(12) Uani 1 1 d . U . . .
H10A H 0.4901 1.1697 0.2442 0.059 Uiso 1 1 calc R U . . .
H10B H 0.5894 1.0607 0.2716 0.059 Uiso 1 1 calc R U . . .
H10C H 0.6100 1.2345 0.2702 0.059 Uiso 1 1 calc R U . . .
C11 C 0.4887(4) 1.3231(5) 0.3725(4) 0.0502(16) Uani 1 1 d . U . . .
H11A H 0.5477 1.3948 0.3701 0.075 Uiso 1 1 calc R U . . .
H11B H 0.4648 1.3268 0.4217 0.075 Uiso 1 1 calc R U . . .
H11C H 0.4267 1.3468 0.3348 0.075 Uiso 1 1 calc R U . . .
C12 C 0.0682(3) 0.9305(4) 0.3809(2) 0.0154(7) Uani 1 1 d . U . . .
H12 H -0.0021 0.8923 0.3864 0.019 Uiso 1 1 calc R U . . .
C13 C -0.0130(3) 1.1735(4) 0.3577(2) 0.0159(7) Uani 1 1 d . U . . .
C14 C -0.0560(3) 1.1859(5) 0.4319(2) 0.0226(8) Uani 1 1 d . U . . .
H14A H -0.1135 1.2612 0.4288 0.034 Uiso 1 1 calc R U . . .
H14B H 0.0042 1.2136 0.4702 0.034 Uiso 1 1 calc R U . . .
H14C H -0.0863 1.0910 0.4446 0.034 Uiso 1 1 calc R U . . .
C15 C -0.1021(3) 1.1173(5) 0.2977(2) 0.0257(9) Uani 1 1 d . U . . .
H15A H -0.1611 1.1902 0.2891 0.039 Uiso 1 1 calc R U . . .
H15B H -0.1317 1.0244 0.3138 0.039 Uiso 1 1 calc R U . . .
H15C H -0.0705 1.1013 0.2517 0.039 Uiso 1 1 calc R U . . .
C16 C 0.0296(4) 1.3214(5) 0.3347(3) 0.0310(10) Uani 1 1 d . U . . .
H16A H 0.0598 1.3103 0.2878 0.047 Uiso 1 1 calc R U . . .
H16B H 0.0872 1.3565 0.3731 0.047 Uiso 1 1 calc R U . . .
H16C H -0.0307 1.3927 0.3283 0.047 Uiso 1 1 calc R U . . .

loop_
_atom_site_aniso_label
_atom_site_aniso_U_11
_atom_site_aniso_U_22
_atom_site_aniso_U_33
_atom_site_aniso_U_23
_atom_site_aniso_U_13
_atom_site_aniso_U_12
Te1 0.01196(12) 0.00975(11) 0.02232(13) 0.00220(8) 0.00509(9) -0.00013(8)
Sb1 0.01140(12) 0.01414(12) 0.02775(15) 0.00124(10) 0.00302(10) -0.00181(9)
F1 0.0276(14) 0.0491(17) 0.0533(18) -0.0046(14) 0.0211(13) -0.0071(12)
N1 0.0106(14) 0.0165(14) 0.0198(15) 0.0016(11) 0.0039(11) -0.0006(11)
C1 0.0153(16) 0.0105(14) 0.0143(16) 0.0008(12) 0.0043(13) -0.0004(12)
F2 0.0175(12) 0.0273(13) 0.0440(15) -0.0014(11) 0.0126(11) -0.0046(10)
N2 0.0101(13) 0.0131(13) 0.0202(15) 0.0012(11) 0.0027(11) -0.0001(11)
C2 0.0143(16) 0.0128(15) 0.0184(18) 0.0016(13) 0.0039(13) 0.0030(12)
F3 0.0302(14) 0.0244(12) 0.0354(14) -0.0071(10) -0.0012(11) -0.0049(10)
C3 0.0198(18) 0.0135(16) 0.0222(19) 0.0014(13) 0.0062(14) 0.0046(13)
C4 0.0252(19) 0.0053(15) 0.0254(19) 0.0030(13) 0.0040(15) 0.0023(13)
F4 0.0424(17) 0.0351(15) 0.0500(17) 0.0206(13) 0.0030(13) 0.0093(13)
F5 0.0373(16) 0.0272(14) 0.067(2) -0.0148(13) 0.0132(14) -0.0180(12)
C5 0.0205(18) 0.0147(16) 0.0225(19) 0.0017(14) 0.0051(15) -0.0022(13)
C6 0.0155(16) 0.0131(15) 0.0164(17) -0.0010(12) 0.0048(13) -0.0001(12)
F6 0.0347(15) 0.0396(15) 0.0329(14) -0.0013(12) -0.0084(11) 0.0147(12)
C7 0.0131(16) 0.0167(16) 0.0223(19) -0.0009(13) 0.0051(14) 0.0026(13)
C8 0.0110(16) 0.0187(18) 0.033(2) 0.0031(15) 0.0051(15) -0.0024(13)
C9 0.0185(19) 0.032(2) 0.031(2) -0.0008(17) -0.0025(16) -0.0060(16)
C10 0.024(2) 0.062(3) 0.032(2) 0.012(2) 0.0059(18) -0.016(2)
C11 0.021(2) 0.019(2) 0.113(5) 0.000(2) 0.017(3) -0.0066(17)
C12 0.0122(16) 0.0154(16) 0.0189(18) -0.0008(13) 0.0029(13) -0.0015(12)
C13 0.0106(16) 0.0151(16) 0.0226(18) -0.0001(13) 0.0042(13) 0.0013(13)
C14 0.0183(19) 0.027(2) 0.0231(19) -0.0042(15) 0.0043(15) 0.0035(15)
C15 0.0212(19) 0.029(2) 0.025(2) -0.0022(16) -0.0046(16) 0.0067(16)
C16 0.020(2) 0.0173(19) 0.059(3) 0.0094(18) 0.014(2) 0.0044(15)

loop_
_atom_type_symbol
_atom_type_description
_atom_type_scat_dispersion_real
_atom_type_scat_dispersion_imag
_atom_type_scat_source
C C 0.0033 0.0016 'International Tables Vol C Tables 4.2.6.8 and 6.1.1.4'
H H 0.0000 0.0000 'International Tables Vol C Tables 4.2.6.8 and 6.1.1.4'
F F 0.0171 0.0103 'International Tables Vol C Tables 4.2.6.8 and 6.1.1.4'
N N 0.0061 0.0033 'International Tables Vol C Tables 4.2.6.8 and 6.1.1.4'
Sb Sb -0.5866 1.5461 'International Tables Vol C Tables 4.2.6.8 and 6.1.1.4'
Te Te -0.5308 1.6751 'International Tables Vol C Tables 4.2.6.8 and 6.1.1.4'

loop_
_geom_angle_atom_site_label_1
_geom_angle_atom_site_label_2
_geom_angle_atom_site_label_3
_geom_angle
_geom_angle_site_symmetry_1
_geom_angle_site_symmetry_3
_geom_angle_publ_flag
C1 Te1 N2 75.67(13) . . ?
C1 Te1 N1 75.12(13) . . ?
N2 Te1 N1 150.77(11) . . ?
F4 Sb1 F5 90.84(14) . . ?
F4 Sb1 F6 177.93(13) . . ?
F5 Sb1 F6 91.21(14) . . ?
F4 Sb1 F3 89.24(13) . . ?
F5 Sb1 F3 178.84(12) . . ?
F6 Sb1 F3 88.72(12) . . ?
F4 Sb1 F2 90.08(13) . . ?
F5 Sb1 F2 89.76(12) . . ?
F6 Sb1 F2 90.20(12) . . ?
F3 Sb1 F2 89.08(11) . . ?
F4 Sb1 F1 90.82(14) . . ?
F5 Sb1 F1 90.69(13) . . ?
F6 Sb1 F1 88.88(14) . . ?
F3 Sb1 F1 90.47(12) . . ?
F2 Sb1 F1 178.99(13) . . ?
C7 N1 C8 122.1(3) . . ?
C7 N1 Te1 113.2(2) . . ?
C8 N1 Te1 124.7(2) . . ?
C2 C1 C6 122.2(3) . . ?
C2 C1 Te1 119.1(3) . . ?
C6 C1 Te1 118.7(3) . . ?
C12 N2 C13 121.2(3) . . ?
C12 N2 Te1 113.3(2) . . ?
C13 N2 Te1 125.4(2) . . ?
C1 C2 C3 118.4(3) . . ?
C1 C2 C7 115.3(3) . . ?
C3 C2 C7 126.2(3) . . ?
C4 C3 C2 119.8(3) . . ?
C4 C3 H3 120.1 . . ?
C2 C3 H3 120.1 . . ?
C3 C4 C5 121.7(3) . . ?
C3 C4 H4 119.2 . . ?
C5 C4 H4 119.2 . . ?
C4 C5 C6 119.1(4) . . ?
C4 C5 H5 120.4 . . ?
C6 C5 H5 120.4 . . ?
C1 C6 C5 118.8(3) . . ?
C1 C6 C12 115.0(3) . . ?
C5 C6 C12 126.2(3) . . ?
N1 C7 C2 117.2(3) . . ?
N1 C7 H7 121.4 . . ?
C2 C7 H7 121.4 . . ?
N1 C8 C9 111.2(3) . . ?
N1 C8 C11 107.3(3) . . ?
C9 C8 C11 110.6(4) . . ?
N1 C8 C10 107.9(3) . . ?
C9 C8 C10 109.8(3) . . ?
C11 C8 C10 110.1(4) . . ?
C8 C9 H9A 109.5 . . ?
C8 C9 H9B 109.5 . . ?
H9A C9 H9B 109.5 . . ?
C8 C9 H9C 109.5 . . ?
H9A C9 H9C 109.5 . . ?
H9B C9 H9C 109.5 . . ?
C8 C10 H10A 109.5 . . ?
C8 C10 H10B 109.5 . . ?
H10A C10 H10B 109.5 . . ?
C8 C10 H10C 109.5 . . ?
H10A C10 H10C 109.5 . . ?
H10B C10 H10C 109.5 . . ?
C8 C11 H11A 109.5 . . ?
C8 C11 H11B 109.5 . . ?
H11A C11 H11B 109.5 . . ?
C8 C11 H11C 109.5 . . ?
H11A C11 H11C 109.5 . . ?
H11B C11 H11C 109.5 . . ?
N2 C12 C6 117.2(3) . . ?
N2 C12 H12 121.4 . . ?
C6 C12 H12 121.4 . . ?
N2 C13 C14 108.4(3) . . ?
N2 C13 C16 107.5(3) . . ?
C14 C13 C16 110.6(3) . . ?
N2 C13 C15 109.3(3) . . ?
C14 C13 C15 111.1(3) . . ?
C16 C13 C15 109.8(4) . . ?
C13 C14 H14A 109.5 . . ?
C13 C14 H14B 109.5 . . ?
H14A C14 H14B 109.5 . . ?
C13 C14 H14C 109.5 . . ?
H14A C14 H14C 109.5 . . ?
H14B C14 H14C 109.5 . . ?
C13 C15 H15A 109.5 . . ?
C13 C15 H15B 109.5 . . ?
H15A C15 H15B 109.5 . . ?
C13 C15 H15C 109.5 . . ?
H15A C15 H15C 109.5 . . ?
H15B C15 H15C 109.5 . . ?
C13 C16 H16A 109.5 . . ?
C13 C16 H16B 109.5 . . ?
H16A C16 H16B 109.5 . . ?
C13 C16 H16C 109.5 . . ?
H16A C16 H16C 109.5 . . ?
H16B C16 H16C 109.5 . . ?

loop_
_geom_bond_atom_site_label_1
_geom_bond_atom_site_label_2
_geom_bond_distance
_geom_bond_site_symmetry_2
_geom_bond_publ_flag
Te1 C1 2.024(3) . ?
Te1 N2 2.260(3) . ?
Te1 N1 2.287(3) . ?
Sb1 F4 1.865(3) . ?
Sb1 F5 1.870(3) . ?
Sb1 F6 1.872(3) . ?
Sb1 F3 1.873(2) . ?
Sb1 F2 1.874(2) . ?
Sb1 F1 1.876(3) . ?
N1 C7 1.282(5) . ?
N1 C8 1.492(5) . ?
C1 C2 1.392(5) . ?
C1 C6 1.394(5) . ?
N2 C12 1.291(5) . ?
N2 C13 1.504(4) . ?
C2 C3 1.399(5) . ?
C2 C7 1.452(5) . ?
C3 C4 1.387(5) . ?
C3 H3 0.9500 . ?
C4 C5 1.389(5) . ?
C4 H4 0.9500 . ?
C5 C6 1.402(5) . ?
C5 H5 0.9500 . ?
C6 C12 1.452(5) . ?
C7 H7 0.9500 . ?
C8 C9 1.521(6) . ?
C8 C11 1.522(6) . ?
C8 C10 1.532(6) . ?
C9 H9A 0.9800 . ?
C9 H9B 0.9800 . ?
C9 H9C 0.9800 . ?
C10 H10A 0.9800 . ?
C10 H10B 0.9800 . ?
C10 H10C 0.9800 . ?
C11 H11A 0.9800 . ?
C11 H11B 0.9800 . ?
C11 H11C 0.9800 . ?
C12 H12 0.9500 . ?
C13 C14 1.520(5) . ?
C13 C16 1.522(5) . ?
C13 C15 1.527(5) . ?
C14 H14A 0.9800 . ?
C14 H14B 0.9800 . ?
C14 H14C 0.9800 . ?
C15 H15A 0.9800 . ?
C15 H15B 0.9800 . ?
C15 H15C 0.9800 . ?
C16 H16A 0.9800 . ?
C16 H16B 0.9800 . ?
C16 H16C 0.9800 . ?
